data_4088180
loop_
_publ_author_name
'Schipper, Desmond E.'
'Young, Benjamin E.'
'Whitmire, Kenton H.'

_publ_section_title
;
 Transformations in Transition-Metal Carbonyls Containing Arsenic:
 Exploring the Chemistry of [Et4N]2[HAs{Fe(CO)4}3] in the Search for
 Single-Source Precursors for Advanced Metal Pnictide Materials
;
_journal_issue 4
_journal_name_full Organometallics
_journal_page_first 471
_journal_paper_doi 10.1021/acs.organomet.5b00906
_journal_volume 35
_journal_year 2016
_chemical_formula_moiety 'C16 As Fe3 Mn O16'
_chemical_formula_sum 'C16 As Fe3 Mn O16'
_chemical_formula_weight 745.57
_chemical_name_systematic
;
 (?4-arsenic)-hexadecacarbonyl-tri-iron-manganese
;
_space_group_crystal_system monoclinic
_space_group_IT_number 14
_space_group_name_Hall '-P 2yn'
_space_group_name_H-M_alt 'P 1 21/n 1'
_audit_creation_method SHELXL-2013
_cell_angle_alpha 90
_cell_angle_beta 91.426(8)
_cell_angle_gamma 90
_cell_formula_units_Z 4
_cell_length_a 10.239(6)
_cell_length_b 15.472(9)
_cell_length_c 15.181(9)
_cell_measurement_reflns_used 6832
_cell_measurement_temperature 173
_cell_measurement_theta_max 31.9
_cell_measurement_theta_min 1.9
_cell_volume 2404(2)
_computing_structure_refinement 'SHELXL-2013 (Sheldrick, 2013)'
_diffrn_ambient_temperature 173
_diffrn_detector CCD
_diffrn_detector_area_resol_mean 13.6612
_diffrn_measured_fraction_theta_full 0.995
_diffrn_measured_fraction_theta_max 0.933
_diffrn_measurement_device
;
SCXMini: Fixed Chi 2 circle
;
_diffrn_measurement_device_type
;
Rigaku Mercury2 (2x2 bin mode)
;
_diffrn_measurement_method 'profile data from \w-scans'
_diffrn_measurement_specimen_support Fiber
_diffrn_radiation_monochromator 'Graphite Monochromator'
_diffrn_radiation_type MoK\a
_diffrn_radiation_wavelength 0.71073
_diffrn_reflns_av_R_equivalents 0.0587
_diffrn_reflns_av_unetI/netI 0.0611
_diffrn_reflns_Laue_measured_fraction_full 0.995
_diffrn_reflns_Laue_measured_fraction_max 0.933
_diffrn_reflns_limit_h_max 15
_diffrn_reflns_limit_h_min -15
_diffrn_reflns_limit_k_max 20
_diffrn_reflns_limit_k_min -22
_diffrn_reflns_limit_l_max 22
_diffrn_reflns_limit_l_min -22
_diffrn_reflns_number 29862
_diffrn_reflns_point_group_measured_fraction_full 0.995
_diffrn_reflns_point_group_measured_fraction_max 0.933
_diffrn_reflns_theta_full 25.242
_diffrn_reflns_theta_max 31.952
_diffrn_reflns_theta_min 1.880
_diffrn_source 'Sealed Tube'
_exptl_absorpt_coefficient_mu 3.729
_exptl_absorpt_correction_T_max 1.000
_exptl_absorpt_correction_T_min 0.384
_exptl_absorpt_correction_type multi-scan
_exptl_absorpt_process_details 'SADABS (Sheldrick, 1996)'
_exptl_crystal_colour Red
_exptl_crystal_density_diffrn 2.060
_exptl_crystal_description Rhomb
_exptl_crystal_F_000 1440
_exptl_crystal_size_max 0.200
_exptl_crystal_size_mid 0.050
_exptl_crystal_size_min 0.020
_refine_diff_density_max 3.236
_refine_diff_density_min -1.336
_refine_diff_density_rms 0.175
_refine_ls_extinction_method none
_refine_ls_goodness_of_fit_ref 1.044
_refine_ls_hydrogen_treatment undef
_refine_ls_matrix_type full
_refine_ls_number_parameters 326
_refine_ls_number_reflns 7751
_refine_ls_number_restraints 0
_refine_ls_restrained_S_all 1.044
_refine_ls_R_factor_all 0.0851
_refine_ls_R_factor_gt 0.0597
_refine_ls_shift/su_max 0.000
_refine_ls_shift/su_mean 0.000
_refine_ls_structure_factor_coef Fsqd
_refine_ls_weighting_details
;
 w=1/[\s^2^(Fo^2^)+(0.0731P)^2^+9.6483P]
 where P=(Fo^2^+2Fc^2^)/3
;
_refine_ls_weighting_scheme calc
_refine_ls_wR_factor_gt 0.1508
_refine_ls_wR_factor_ref 0.1792
_reflns_Friedel_coverage 0.000
_reflns_number_gt 5695
_reflns_number_total 7758
_reflns_threshold_expression 'I > 2\s(I)'
_cod_data_source_file om5b00906_si_002.cif
_cod_data_source_block X2
_cod_depositor_comments
;
The following automatic conversions were performed:

data item '_exptl_absorpt_correction_type' value 'Multi-scan' was
changed to 'multi-scan' in accordance with the
/home/saulius/struct/COD-crude-data/automatic-downloads/DataCite-retrospective/ACS/depositions/lib/dictionaries/cif_core.dic
dictionary named 'cif_core.dic' version 2.4.2 last updated on
2011-04-26.

Automatic conversion script
Id: cif_fix_values 6909 2019-04-08 15:41:33Z antanas 
;
_cod_original_cell_volume 2404(3)
_cod_original_sg_symbol_H-M 'P 21/n'
_cod_database_code 4088180
_shelx_space_group_comment
;
The symmetry employed for this shelxl refinement is uniquely defined
by the following loop, which should always be used as a source of
symmetry information in preference to the above space-group names.
They are only intended as comments.
;
_shelx_estimated_absorpt_t_min 0.523
_shelx_estimated_absorpt_t_max 0.929
_shelxl_version_number 2013-2

loop_
_space_group_symop_operation_xyz
'x, y, z'
'-x+1/2, y+1/2, -z+1/2'
'-x, -y, -z'
'x-1/2, -y-1/2, z-1/2'

loop_
_atom_site_label
_atom_site_type_symbol
_atom_site_fract_x
_atom_site_fract_y
_atom_site_fract_z
_atom_site_U_iso_or_equiv
_atom_site_adp_type
_atom_site_occupancy
_atom_site_site_symmetry_order
_atom_site_calc_flag
_atom_site_refinement_flags_occupancy
As1 As 0.13676(4) 0.23282(3) 0.37698(3) 0.02567(12) Uani 1 1 d .
Fe1 Fe -0.08725(7) 0.19215(5) 0.37133(5) 0.03111(17) Uani 0.75 1 d P
Fe2 Fe 0.01777(7) 0.36275(5) 0.38238(5) 0.03306(18) Uani 0.75 1 d P
Fe3 Fe 0.30808(7) 0.17607(4) 0.46682(5) 0.02862(16) Uani 0.75 1 d P
Fe4 Fe 0.30131(7) 0.18096(4) 0.28289(5) 0.02907(16) Uani 0.75 1 d P
Mn1 Mn -0.08725(7) 0.19215(5) 0.37133(5) 0.03111(17) Uani 0.25 1 d P
Mn2 Mn 0.01777(7) 0.36275(5) 0.38238(5) 0.03306(18) Uani 0.25 1 d P
Mn3 Mn 0.30808(7) 0.17607(4) 0.46682(5) 0.02862(16) Uani 0.25 1 d P
Mn4 Mn 0.30131(7) 0.18096(4) 0.28289(5) 0.02907(16) Uani 0.25 1 d P
O11 O -0.0598(5) 0.1908(3) 0.1797(3) 0.0554(12) Uani 1 1 d .
C11 C -0.0719(5) 0.1956(4) 0.2535(4) 0.0406(12) Uani 1 1 d .
O12 O -0.0586(5) 0.1652(3) 0.5623(3) 0.0474(10) Uani 1 1 d .
C12 C -0.0698(5) 0.1779(3) 0.4894(4) 0.0353(10) Uani 1 1 d .
O13 O -0.3465(4) 0.2742(4) 0.3766(4) 0.0621(13) Uani 1 1 d .
C13 C -0.2458(6) 0.2444(4) 0.3747(4) 0.0448(13) Uani 1 1 d .
C14 C -0.1221(7) 0.0793(4) 0.3596(4) 0.0493(14) Uani 1 1 d .
O14 O -0.1505(7) 0.0085(3) 0.3486(4) 0.0771(17) Uani 1 1 d .
O21 O -0.2251(5) 0.4667(4) 0.3790(4) 0.0720(16) Uani 1 1 d .
C21 C -0.1327(6) 0.4259(4) 0.3805(5) 0.0493(14) Uani 1 1 d .
O22 O 0.0323(5) 0.3532(3) 0.5777(3) 0.0530(11) Uani 1 1 d .
C22 C 0.0226(6) 0.3547(3) 0.5033(4) 0.0388(11) Uani 1 1 d .
O23 O 0.2057(5) 0.5047(3) 0.4028(3) 0.0524(11) Uani 1 1 d .
C23 C 0.1331(6) 0.4490(3) 0.3933(3) 0.0376(11) Uani 1 1 d .
C24 C 0.0304(6) 0.3722(4) 0.2622(4) 0.0458(13) Uani 1 1 d .
O24 O 0.0441(6) 0.3815(4) 0.1886(3) 0.0693(15) Uani 1 1 d .
O31 O 0.1771(5) 0.0087(3) 0.4576(3) 0.0617(13) Uani 1 1 d .
C31 C 0.2297(6) 0.0734(4) 0.4586(4) 0.0399(12) Uani 1 1 d .
O32 O 0.4170(6) 0.3553(4) 0.4858(3) 0.0642(13) Uani 1 1 d .
C32 C 0.3770(5) 0.2890(4) 0.4748(3) 0.0350(10) Uani 1 1 d .
O33 O 0.2171(5) 0.1883(3) 0.6482(3) 0.0540(12) Uani 1 1 d .
C33 C 0.2516(6) 0.1847(4) 0.5784(4) 0.0400(12) Uani 1 1 d .
O34 O 0.5699(4) 0.0954(4) 0.4848(3) 0.0599(13) Uani 1 1 d .
C34 C 0.4731(6) 0.1282(4) 0.4794(4) 0.0412(12) Uani 1 1 d .
O37 O 0.1433(6) 0.0231(4) 0.2653(4) 0.0700(14) Uiso 1 1 d .
O41 O 0.5547(4) 0.0897(3) 0.2715(3) 0.0558(12) Uani 1 1 d .
C41 C 0.2081(6) 0.0833(4) 0.2767(4) 0.0444(12) Uiso 1 1 d .
O42 O 0.4186(5) 0.3552(3) 0.2868(3) 0.0503(10) Uani 1 1 d .
C42 C 0.3744(5) 0.2878(4) 0.2882(3) 0.0363(11) Uani 1 1 d .
O43 O 0.2167(5) 0.2128(3) 0.0998(3) 0.0548(11) Uani 1 1 d .
C43 C 0.2497(5) 0.2020(4) 0.1716(4) 0.0382(11) Uani 1 1 d .
C47 C 0.4579(6) 0.1255(4) 0.2758(4) 0.0410(12) Uani 1 1 d .

loop_
_atom_site_aniso_label
_atom_site_aniso_U_11
_atom_site_aniso_U_22
_atom_site_aniso_U_33
_atom_site_aniso_U_23
_atom_site_aniso_U_13
_atom_site_aniso_U_12
As1 0.0262(2) 0.0275(2) 0.0233(2) -0.00042(16) 0.00187(16) -0.00022(16)
Fe1 0.0284(3) 0.0360(4) 0.0289(4) 0.0015(3) 0.0007(3) -0.0049(3)
Fe2 0.0359(4) 0.0305(4) 0.0331(4) 0.0017(3) 0.0062(3) 0.0028(3)
Fe3 0.0309(3) 0.0288(3) 0.0261(3) 0.0023(2) -0.0017(3) -0.0014(3)
Fe4 0.0331(4) 0.0277(3) 0.0266(3) -0.0004(2) 0.0058(3) 0.0020(3)
Mn1 0.0284(3) 0.0360(4) 0.0289(4) 0.0015(3) 0.0007(3) -0.0049(3)
Mn2 0.0359(4) 0.0305(4) 0.0331(4) 0.0017(3) 0.0062(3) 0.0028(3)
Mn3 0.0309(3) 0.0288(3) 0.0261(3) 0.0023(2) -0.0017(3) -0.0014(3)
Mn4 0.0331(4) 0.0277(3) 0.0266(3) -0.0004(2) 0.0058(3) 0.0020(3)
O11 0.055(3) 0.079(3) 0.031(2) 0.001(2) -0.0047(19) 0.010(2)
C11 0.033(2) 0.051(3) 0.038(3) 0.006(2) -0.005(2) 0.000(2)
O12 0.057(3) 0.050(2) 0.036(2) 0.0016(17) 0.0064(18) -0.013(2)
C12 0.037(3) 0.034(2) 0.036(3) 0.0047(19) 0.002(2) -0.0066(19)
O13 0.035(2) 0.080(4) 0.071(3) -0.002(3) -0.001(2) 0.005(2)
C13 0.030(2) 0.055(3) 0.050(3) -0.003(3) -0.002(2) -0.007(2)
C14 0.059(4) 0.048(3) 0.041(3) 0.003(3) 0.006(3) -0.008(3)
O14 0.118(5) 0.041(3) 0.073(4) -0.005(2) 0.007(3) -0.028(3)
O21 0.046(3) 0.080(4) 0.090(4) 0.000(3) 0.006(3) 0.025(3)
C21 0.039(3) 0.045(3) 0.064(4) -0.002(3) 0.008(3) 0.002(2)
O22 0.076(3) 0.052(3) 0.032(2) -0.0042(18) 0.014(2) -0.009(2)
C22 0.045(3) 0.032(2) 0.040(3) -0.001(2) 0.015(2) -0.005(2)
O23 0.056(3) 0.042(2) 0.060(3) 0.004(2) 0.010(2) -0.013(2)
C23 0.047(3) 0.034(3) 0.032(3) 0.0040(19) 0.005(2) 0.006(2)
C24 0.055(3) 0.040(3) 0.042(3) 0.004(2) 0.003(3) 0.001(3)
O24 0.102(4) 0.075(4) 0.030(2) 0.010(2) 0.002(2) 0.001(3)
O31 0.078(3) 0.041(2) 0.066(3) 0.011(2) -0.010(3) -0.019(2)
C31 0.052(3) 0.033(3) 0.035(3) 0.007(2) -0.006(2) 0.000(2)
O32 0.079(4) 0.063(3) 0.051(3) 0.000(2) 0.000(3) 0.002(3)
C32 0.040(3) 0.036(3) 0.029(2) -0.0010(19) 0.002(2) -0.002(2)
O33 0.063(3) 0.069(3) 0.031(2) -0.0064(19) 0.0059(19) -0.020(2)
C33 0.044(3) 0.040(3) 0.036(3) 0.005(2) -0.002(2) -0.008(2)
O34 0.044(2) 0.075(3) 0.060(3) 0.015(3) -0.002(2) 0.020(2)
C34 0.039(3) 0.049(3) 0.036(3) 0.007(2) 0.001(2) 0.005(2)
O41 0.048(2) 0.066(3) 0.053(3) -0.007(2) -0.001(2) 0.024(2)
O42 0.064(3) 0.034(2) 0.053(3) 0.0046(18) 0.003(2) -0.0051(19)
C42 0.041(3) 0.036(3) 0.031(2) 0.001(2) 0.003(2) 0.006(2)
O43 0.054(3) 0.077(3) 0.033(2) 0.006(2) -0.0020(19) -0.007(2)
C43 0.033(2) 0.049(3) 0.033(3) 0.001(2) 0.001(2) -0.002(2)
C47 0.047(3) 0.046(3) 0.030(3) -0.003(2) 0.004(2) 0.008(2)

loop_
_atom_type_symbol
_atom_type_description
_atom_type_scat_dispersion_real
_atom_type_scat_dispersion_imag
_atom_type_scat_source
C C 0.0033 0.0016 'International Tables Vol C Tables 4.2.6.8 and 6.1.1.4'
O O 0.0106 0.0060 'International Tables Vol C Tables 4.2.6.8 and 6.1.1.4'
Mn Mn 0.3368 0.7283 'International Tables Vol C Tables 4.2.6.8 and 6.1.1.4'
Fe Fe 0.3463 0.8444 'International Tables Vol C Tables 4.2.6.8 and 6.1.1.4'
As As 0.0499 2.0058 'International Tables Vol C Tables 4.2.6.8 and 6.1.1.4'

loop_
_geom_angle_atom_site_label_1
_geom_angle_atom_site_label_2
_geom_angle_atom_site_label_3
_geom_angle
Fe2 As1 Fe3 132.42(4)
Fe2 As1 Fe4 133.24(3)
Fe3 As1 Fe4 72.20(5)
Fe2 As1 Fe1 74.19(5)
Fe3 As1 Fe1 128.59(4)
Fe4 As1 Fe1 125.94(4)
C14 Fe1 C11 87.3(3)
C14 Fe1 C12 89.7(3)
C11 Fe1 C12 168.1(3)
C14 Fe1 C13 105.1(3)
C11 Fe1 C13 96.6(3)
C12 Fe1 C13 95.3(3)
C14 Fe1 As1 116.8(2)
C11 Fe1 As1 85.40(18)
C12 Fe1 As1 85.69(17)
C13 Fe1 As1 138.1(2)
C14 Fe1 Fe2 169.1(2)
C11 Fe1 Fe2 89.4(2)
C12 Fe1 Fe2 91.51(16)
C13 Fe1 Fe2 85.6(2)
As1 Fe1 Fe2 52.51(2)
C23 Fe2 C21 99.0(3)
C23 Fe2 C24 88.3(3)
C21 Fe2 C24 91.2(3)
C23 Fe2 C22 87.5(2)
C21 Fe2 C22 93.1(3)
C24 Fe2 C22 174.4(3)
C23 Fe2 As1 107.44(18)
C21 Fe2 As1 153.5(2)
C24 Fe2 As1 89.1(2)
C22 Fe2 As1 88.60(18)
C23 Fe2 Fe1 160.64(18)
C21 Fe2 Fe1 100.2(2)
C24 Fe2 Fe1 92.9(2)
C22 Fe2 Fe1 89.81(17)
As1 Fe2 Fe1 53.30(5)
C31 Fe3 C33 88.7(3)
C31 Fe3 C34 93.4(3)
C33 Fe3 C34 104.2(3)
C31 Fe3 C32 175.2(3)
C33 Fe3 C32 90.0(2)
C34 Fe3 C32 91.5(3)
C31 Fe3 As1 87.96(18)
C33 Fe3 As1 105.2(2)
C34 Fe3 As1 150.53(18)
C32 Fe3 As1 87.92(17)
C31 Fe3 Fe4 87.39(18)
C33 Fe3 Fe4 159.06(19)
C34 Fe3 Fe4 96.53(18)
C32 Fe3 Fe4 92.22(16)
As1 Fe3 Fe4 54.09(3)
C43 Fe4 C41 87.7(3)
C43 Fe4 C42 89.3(3)
C41 Fe4 C42 172.1(3)
C43 Fe4 C47 105.6(2)
C41 Fe4 C47 93.9(3)
C42 Fe4 C47 93.9(3)
C43 Fe4 As1 108.01(18)
C41 Fe4 As1 86.1(2)
C42 Fe4 As1 87.92(17)
C47 Fe4 As1 146.32(18)
C43 Fe4 Fe3 161.68(18)
C41 Fe4 Fe3 91.7(2)
C42 Fe4 Fe3 88.89(17)
C47 Fe4 Fe3 92.66(17)
As1 Fe4 Fe3 53.71(3)
O11 C11 Fe1 174.4(6)
O12 C12 Fe1 176.9(5)
O13 C13 Fe1 177.6(6)
O14 C14 Fe1 175.8(7)
O21 C21 Fe2 178.7(6)
O22 C22 Fe2 175.6(5)
O23 C23 Fe2 177.9(5)
O24 C24 Fe2 175.9(6)
O31 C31 Fe3 176.5(6)
O32 C32 Fe3 175.0(5)
O33 C33 Fe3 178.5(6)
O34 C34 Fe3 176.2(6)
O37 C41 Fe4 173.7(6)
O42 C42 Fe4 176.3(5)
O43 C43 Fe4 177.8(6)
O41 C47 Fe4 178.9(6)

loop_
_geom_bond_atom_site_label_1
_geom_bond_atom_site_label_2
_geom_bond_distance
As1 Fe2 2.3532(14)
As1 Fe3 2.3641(13)
As1 Fe4 2.3755(12)
As1 Fe1 2.3778(16)
Fe1 C14 1.790(7)
Fe1 C11 1.801(6)
Fe1 C12 1.810(6)
Fe1 C13 1.815(6)
Fe1 Fe2 2.8536(18)
Fe2 C23 1.787(6)
Fe2 C21 1.825(6)
Fe2 C24 1.838(6)
Fe2 C22 1.840(6)
Fe3 C31 1.782(6)
Fe3 C33 1.808(6)
Fe3 C34 1.850(6)
Fe3 C32 1.887(6)
Fe3 Fe4 2.7925(19)
Fe4 C43 1.787(6)
Fe4 C41 1.788(6)
Fe4 C42 1.815(6)
Fe4 C47 1.824(6)
O11 C11 1.132(7)
O12 C12 1.128(7)
O13 C13 1.131(7)
C14 O14 1.144(8)
O21 C21 1.136(8)
O22 C22 1.131(7)
O23 C23 1.144(7)
C24 O24 1.139(7)
O31 C31 1.136(7)
O32 C32 1.116(7)
O33 C33 1.127(7)
O34 C34 1.115(7)
O37 C41 1.155(8)
O41 C47 1.139(7)
O42 C42 1.138(7)
O43 C43 1.145(7)
